data_1532799
loop_
_publ_author_name
'Li Qi'
'Liu Guang'
'Zhang Shiwei'

_publ_section_title
;
 Synthesis and structure of the compound (C (N H2)3)2 ((Mo O (H2 O) C2
 O4)2 (mue-O)2) * 2(H2 O)
;
_journal_name_full 'Pei Ching Ta Hsueeh Pao-Tza Jan Ko Hsueeh'
_journal_page_first 171
_journal_page_last 177
_journal_volume 39
_journal_year 2003
_chemical_formula_sum 'C3 H10 Mo N3 O8'
_chemical_name_systematic '(C (N H2)3) (Mo O (H2 O) (C2 O4) O) (H2 O)'
_space_group_IT_number 14
_symmetry_space_group_name_Hall '-P 2ybc'
_symmetry_space_group_name_H-M 'P 1 21/c 1'
_cell_angle_alpha 90
_cell_angle_beta 106.78
_cell_angle_gamma 90
_cell_formula_units_Z 8
_cell_length_a 7.956
_cell_length_b 18.996
_cell_length_c 12.832
_cell_volume 1856.752
_citation_journal_id_ASTM PCTHAP
_cod_data_source_file LiQi_PCTHAP_2003_1963.cif
_cod_data_source_block C3H10Mo1N3O8
_cod_original_formula_sum 'C3 H10 Mo1 N3 O8'
_cod_database_code 1532799

loop_
_symmetry_equiv_pos_as_xyz
x,y,z
-x,y+1/2,-z+1/2
-x,-y,-z
x,-y-1/2,z-1/2

loop_
_atom_site_label
_atom_site_type_symbol
_atom_site_fract_x
_atom_site_fract_y
_atom_site_fract_z
_atom_site_occupancy
_atom_site_U_iso_or_equiv
N1 N-3 0.3213 0.7006 0.6567 1 0.0
C5 C+4 0.3209 0.6307 0.6459 1 0.0
O15 O-2 0.7443 0.4947 0.8875 1 0.0
O14 O 0.2903 0.1507 0.5987 1 0.0
N2 N-3 0.1932 0.5991 0.571 1 0.0
Mo2 Mo+5 0.3239 0.3646 0.6808 1 0.0
O4 O-2 0.5325 0.3769 0.7583 1 0.0
O13 O 0.3782 0.255 0.6749 1 0.0
N3 N-3 0.452 0.593 0.7092 1 0.0
C2 C 0.7961 0.4791 0.6553 1 0.0
O11 O 0.1094 0.3192 0.5498 1 0.0
N4 N-3 0.7337 0.1613 0.6055 1 0.0
N5 N-3 -0.0232 0.2188 0.7144 1 0.0
O1 O-2 0.2124 0.4554 0.6484 1 0.0
O16 O-2 0.4301 0.2295 0.4466 1 0.0
C6 C+4 0.8164 0.2208 0.6453 1 0.0
C3 C 0.114 0.253 0.5285 1 0.0
O5 O-2 0.0325 0.4186 0.9078 1 0.0
O7 O 0.0436 0.541 0.7675 1 0.0
O10 O 0.6419 0.4824 0.5977 1 0.0
C1 C 0.8926 0.5488 0.6972 1 0.0
Mo1 Mo+5 0.1656 0.4403 0.7878 1 0.0
N6 N-3 0.7402 0.2826 0.6146 1 0.0
O8 O 0.8254 0.6058 0.663 1 0.0
C4 C 0.2733 0.2143 0.6049 1 0.0
O2 O-2 0.1924 0.3393 0.7819 1 0.0
O3 O-2 0.3421 0.4733 0.8823 1 0.0
O6 O-2 0.4176 0.3791 0.539 1 0.0
O9 O 0.8903 0.4242 0.6853 1 0.0
O12 O 0.0052 0.2209 0.4565 1 0.0
